data_9005328
loop_
_publ_author_name
'Johnsen, O.'
'Grice, J. D.'
'Gault, R. A.'

_publ_section_title
;
 Kentbrooksite from the Kangerdlugssuaq intrusion, East Greenland,
 a new Mn-REE-Nb-F end-member in a series within the eudialyte group:
 Description and crystal structure
;
_journal_name_full 'European Journal of Mineralogy'
_journal_page_first 207
_journal_page_last 219
_journal_volume 10
_journal_year 1998
_chemical_compound_source 'Kangerdlugssuaq intrusion, East Greenland'
_chemical_formula_sum
;Al0.13 Ca3.27 Cl0.269 F1.51 Fe0.79 H0.22 Hf0.06 K0.3 Mg0.05 Mn3.68 Na14.479
 Nb0.55 O75.81 Si25.1 Sr0.15 Ti0.23 Y0.42 Zr2.93
;
_chemical_name_mineral Kentbrooksite
_space_group_IT_number 160
_symmetry_space_group_name_Hall 'R 3 -2"'
_symmetry_space_group_name_H-M 'R 3 m :H'
_cell_angle_alpha 90
_cell_angle_beta 90
_cell_angle_gamma 120
_cell_length_a 14.1686
_cell_length_b 14.1686
_cell_length_c 30.0847
_cell_formula_units_Z 3
_cell_volume 5230.343
_database_code_amcsd 0006713
_exptl_crystal_density_diffrn 2.927
_cod_original_sg_symbol_H-M 'R 3 m'
_cod_original_formula_sum
;Ca3.27 Mn3.68 Na14.479 Fe.79 Al.13 Mg.05 Nb.55 Zr2.93 Ti.23 Si25.1 Y.42 K.3
 Sr.15 Hf.06 O75.81 F1.51 Cl.269 H.22
;
_cod_database_code 9005328

loop_
_space_group_symop_operation_xyz
x,y,z
2/3+x,1/3+y,1/3+z
1/3+x,2/3+y,2/3+z
x,x-y,z
2/3+x,1/3+x-y,1/3+z
1/3+x,2/3+x-y,2/3+z
-y,-x,z
2/3-y,1/3-x,1/3+z
1/3-y,2/3-x,2/3+z
-x+y,y,z
2/3-x+y,1/3+y,1/3+z
1/3-x+y,2/3+y,2/3+z
-y,x-y,z
2/3-y,1/3+x-y,1/3+z
1/3-y,2/3+x-y,2/3+z
-x+y,-x,z
2/3-x+y,1/3-x,1/3+z
1/3-x+y,2/3-x,2/3+z

loop_
_atom_site_label
_atom_site_fract_x
_atom_site_fract_y
_atom_site_fract_z
_atom_site_occupancy
_atom_site_U_iso_or_equiv
CaM1 0.59400 0.92570 0.16740 0.54500 0.01600
MnM1 0.59400 0.92570 0.16740 0.29670 0.01600
NaM1 0.59400 0.92570 0.16740 0.05500 0.01600
MnM2 0.81790 -0.81790 0.16930 0.63330 0.01400
FeM2 0.81790 -0.81790 0.16930 0.17330 0.01400
AlM2 0.81790 -0.81790 0.16930 0.04330 0.01400
MgM2 0.81790 -0.81790 0.16930 0.01670 0.01400
FeM2a 0.84370 -0.84370 0.16430 0.09000 0.03000
NbM3 0.00000 0.00000 -0.12810 0.55000 0.14000
ZrM3 0.00000 0.00000 -0.12810 0.12000 0.14000
TiM3 0.00000 0.00000 -0.12810 0.10000 0.14000
SiM4 0.00000 0.00000 0.07790 0.84000 0.01100
SiM4a 0.00000 0.00000 0.11670 0.26000 0.03000
Na1a 0.22230 -0.22230 0.01550 0.69220 0.03300
Na1b 0.24990 -0.24990 -0.00060 0.69220 0.06600
Na2 0.44430 -0.44430 -0.67870 0.69220 0.02200
Na3a 0.08900 -0.08900 0.20470 0.69220 0.07000
Na3b 0.11500 -0.11500 0.21560 0.69220 0.03500
Na 0.56700 -0.56700 0.12040 0.56330 0.01600
Y 0.56700 -0.56700 0.12040 0.14000 0.01600
K 0.56700 -0.56700 0.12040 0.10000 0.01600
Sr 0.56700 -0.56700 0.12040 0.05000 0.01600
Na5 0.73870 -0.73870 0.31390 0.69220 0.06300
Zr 0.49800 -0.49800 0.00000 0.93670 0.00900
Hf 0.49800 -0.49800 0.00000 0.02000 0.00900
Ti 0.49800 -0.49800 0.00000 0.04330 0.00900
Si1 0.26280 -0.26280 0.24890 1.00000 0.01400
Si2 0.40360 -0.40360 0.08750 1.00000 0.01700
Si3 0.53940 -0.53940 0.24450 1.00000 0.01100
Si4 0.12470 -0.12470 0.09200 1.00000 0.01000
Si5 0.94600 0.67640 0.26320 1.00000 0.00900
Si6 0.72300 0.06260 0.06980 1.00000 0.01000
O1 0.39520 -0.39520 0.24510 1.00000 0.02300
O2 0.22170 -0.22170 0.20770 1.00000 0.03200
O3 0.23490 -0.23490 0.29660 1.00000 0.03300
O4 0.27130 -0.27130 0.09230 1.00000 0.02900
O5 0.44720 -0.44720 0.12520 1.00000 0.03500
O6 0.09420 -0.09420 0.37130 1.00000 0.03000
O7 0.60980 0.03800 0.27420 1.00000 0.01500
O8 0.51600 -0.51600 0.19590 1.00000 0.01500
O9 0.60440 -0.60440 0.24840 1.00000 0.02300
O10 0.71600 0.94530 0.05980 1.00000 0.02500
O11 0.15510 -0.15510 0.13850 1.00000 0.01700
O12 0.05960 -0.05960 0.10040 1.00000 0.03600
O13 0.30200 0.89790 -0.62680 1.00000 0.02200
O14 0.70370 0.07430 0.12110 1.00000 0.01500
O15 0.84350 -0.84350 0.05290 1.00000 0.01500
O16 0.74980 0.77550 0.29430 1.00000 0.02100
O17 0.96070 0.70370 0.21070 1.00000 0.01800
O18 0.82030 -0.82030 0.27800 1.00000 0.01300
O19 0.72990 -0.72990 0.17060 0.88670 0.02100
O20 0.00000 0.00000 0.02470 0.93000 0.02100
F1a 0.00000 0.00000 -0.26260 0.13730 0.06000
Cl1a 0.00000 0.00000 -0.26260 0.02450 0.06000
O-H1a 0.00000 0.00000 -0.26260 0.02000 0.06000
F1b 0.04760 0.09530 -0.25920 0.13730 0.06000
Cl1b 0.04760 0.09530 -0.25920 0.02450 0.06000
O-H1b 0.04760 0.09530 -0.25920 0.02000 0.06000
F2a 0.00000 0.00000 0.23970 0.13730 0.06000
Cl2a 0.00000 0.00000 0.23970 0.02450 0.06000
O-H2a 0.00000 0.00000 0.23970 0.02000 0.06000
F2b 0.00000 0.00000 0.20970 0.13730 0.06000
Cl2b 0.00000 0.00000 0.20970 0.02450 0.06000
O-H2b 0.00000 0.00000 0.20970 0.02000 0.06000
F2c 0.02140 0.04280 0.29380 0.13730 0.06000
Cl2c 0.02140 0.04280 0.29380 0.02450 0.06000
O-H2c 0.02140 0.04280 0.29380 0.02000 0.06000
F2d 0.00000 0.00000 0.26350 0.13730 0.06000
Cl2d 0.00000 0.00000 0.26350 0.02450 0.06000
O-H2d 0.00000 0.00000 0.26350 0.02000 0.06000
F2e 0.00000 0.00000 0.17360 0.13730 0.06000
Cl2e 0.00000 0.00000 0.17360 0.02450 0.06000
O-H2e 0.00000 0.00000 0.17360 0.02000 0.06000

loop_
_cod_related_entry_id
_cod_related_entry_database
_cod_related_entry_code
1 AMCSD 0006713
